data_1577217
loop_
_publ_author_name
'Alcock, Nathan M.'
'Huzan, Myron'
'Burrow, Timothy'
'Hunault, Myrtille O.J.Y'
'Tamain, Christelle'
'Autillo, Matthieu'
'Dumas, Thomas'
'Baker, Michael Lloyd'

_publ_section_title
;
 Resolving the inner versus outer component of the 5 f radial wavefunction
 in the early actinides
;
_journal_name_full 'Chemical Science'
_journal_paper_doi 10.1039/D6SC02413K
_journal_year 2026
_chemical_formula_sum 'C16 H26 Cl6 N2 Pu'
_chemical_formula_weight 701.09
_space_group_crystal_system monoclinic
_space_group_IT_number 15
_space_group_name_Hall '-C 2yc'
_space_group_name_H-M_alt 'C 1 2/c 1'
_atom_sites_solution_hydrogens geom
_audit_creation_method SHELXL-2017/1
_audit_update_record
;
2025-06-24 deposited with the CCDC.	2026-05-07 downloaded from the CCDC.
;
_cell_angle_alpha 90
_cell_angle_beta 90.2810(10)
_cell_angle_gamma 90
_cell_formula_units_Z 4
_cell_length_a 14.0860(5)
_cell_length_b 14.7214(5)
_cell_length_c 13.0652(5)
_cell_measurement_reflns_used 3995
_cell_measurement_temperature 198(2)
_cell_measurement_theta_max 33.168
_cell_measurement_theta_min 2.767
_cell_volume 2709.24(17)
_computing_data_collection 'BRUKER APEX III'
_computing_structure_refinement 'SHELXL-2017/1 (Sheldrick, 2017)'
_computing_structure_solution 'SHELXT 2014/5 (Sheldrick, 2014)'
_diffrn_ambient_temperature 198(2)
_diffrn_measured_fraction_theta_full 0.998
_diffrn_measured_fraction_theta_max 0.998
_diffrn_measurement_device_type 'Bruker APEX-II CCD'
_diffrn_measurement_method '\f and \w scans'
_diffrn_radiation_type MoK\a
_diffrn_radiation_wavelength 0.71073
_diffrn_reflns_av_R_equivalents 0.0774
_diffrn_reflns_av_unetI/netI 0.0248
_diffrn_reflns_Laue_measured_fraction_full 0.998
_diffrn_reflns_Laue_measured_fraction_max 0.998
_diffrn_reflns_limit_h_max 20
_diffrn_reflns_limit_h_min -20
_diffrn_reflns_limit_k_max 21
_diffrn_reflns_limit_k_min -21
_diffrn_reflns_limit_l_max 18
_diffrn_reflns_limit_l_min -18
_diffrn_reflns_number 80169
_diffrn_reflns_point_group_measured_fraction_full 0.998
_diffrn_reflns_point_group_measured_fraction_max 0.998
_diffrn_reflns_theta_full 25.242
_diffrn_reflns_theta_max 30.533
_diffrn_reflns_theta_min 2.767
_exptl_absorpt_coefficient_mu 3.028
_exptl_absorpt_correction_T_max 0.4353
_exptl_absorpt_correction_T_min 0.3438
_exptl_absorpt_correction_type multi-scan
_exptl_absorpt_process_details SADABS
_exptl_crystal_colour yellow
_exptl_crystal_density_diffrn 1.719
_exptl_crystal_density_meas ?
_exptl_crystal_density_method 'not measured'
_exptl_crystal_description 'elongated plate'
_exptl_crystal_F_000 1328
_exptl_crystal_size_max 0.450
_exptl_crystal_size_mid 0.090
_exptl_crystal_size_min 0.080
_refine_diff_density_max 2.145
_refine_diff_density_min -2.253
_refine_diff_density_rms 0.182
_refine_ls_extinction_method none
_refine_ls_goodness_of_fit_ref 1.047
_refine_ls_hydrogen_treatment constr
_refine_ls_matrix_type full
_refine_ls_number_parameters 137
_refine_ls_number_reflns 4143
_refine_ls_number_restraints 1
_refine_ls_restrained_S_all 1.047
_refine_ls_R_factor_all 0.0397
_refine_ls_R_factor_gt 0.0344
_refine_ls_shift/su_max 0.000
_refine_ls_shift/su_mean 0.000
_refine_ls_structure_factor_coef Fsqd
_refine_ls_weighting_details 'w=1/[\s^2^(Fo^2^)+(0.0513P)^2^+23.9985P] where P=(Fo^2^+2Fc^2^)/3'
_refine_ls_weighting_scheme calc
_refine_ls_wR_factor_gt 0.0945
_refine_ls_wR_factor_ref 0.1025
_reflns_Friedel_coverage 0.000
_reflns_number_gt 3561
_reflns_number_total 4143
_reflns_threshold_expression 'I > 2\s(I)'
_cod_data_source_file d6sc02413k2.cif
_cod_data_source_block C2overC_Pu_a
_cod_depositor_comments
;
The following automatic conversions were performed:

data item '_exptl_crystal_density_meas' value 'not measured' was
changed to '?' -- the value is perceived as not measured.

Automatic conversion script
Id: cif_fix_values 8170 2020-07-09 18:12:32Z antanas 
;
_cod_original_sg_symbol_H-M 'C 2/c'
_cod_database_code 1577217
_shelx_shelxl_version_number 2017/1
_shelx_space_group_comment
;
The symmetry employed for this shelxl refinement is uniquely defined
by the following loop, which should always be used as a source of
symmetry information in preference to the above space-group names.
They are only intended as comments.
;
_shelx_estimated_absorpt_t_min 0.343
_shelx_estimated_absorpt_t_max 0.794

loop_
_space_group_symop_operation_xyz
'x, y, z'
'-x, y, -z+1/2'
'x+1/2, y+1/2, z'
'-x+1/2, y+1/2, -z+1/2'
'-x, -y, -z'
'x, -y, z-1/2'
'-x+1/2, -y+1/2, -z'
'x+1/2, -y+1/2, z-1/2'

loop_
_atom_site_label
_atom_site_type_symbol
_atom_site_fract_x
_atom_site_fract_y
_atom_site_fract_z
_atom_site_U_iso_or_equiv
_atom_site_adp_type
_atom_site_occupancy
_atom_site_site_symmetry_order
_atom_site_calc_flag
_atom_site_refinement_flags_posn
_atom_site_refinement_flags_adp
_atom_site_refinement_flags_occupancy
_atom_site_disorder_assembly
_atom_site_disorder_group
Pu1 Pu 0.750000 0.750000 0.500000 0.02145(8) Uani 1 2 d S . P . .
Cl1 Cl 0.78484(9) 0.57591(7) 0.49605(9) 0.0385(2) Uani 1 1 d . . . . .
Cl2 Cl 0.92659(8) 0.78078(9) 0.45405(11) 0.0447(3) Uani 1 1 d . . . . .
Cl3 Cl 0.70369(12) 0.74923(6) 0.30825(10) 0.0397(3) Uani 1 1 d . . . . .
N2 N 0.500000 0.5124(4) 0.250000 0.0468(15) Uani 1 2 d DS T P . .
N1 N 0.000000 0.5057(3) 0.250000 0.0242(8) Uani 1 2 d S T P . .
C2 C 0.0820(3) 0.4481(3) 0.2128(3) 0.0321(8) Uani 1 1 d . . . . .
H2A H 0.110655 0.416484 0.272255 0.039 Uiso 1 1 calc R U . . .
H2B H 0.131026 0.488652 0.183736 0.039 Uiso 1 1 calc R U . . .
C1 C -0.0332(3) 0.5641(3) 0.1603(3) 0.0318(8) Uani 1 1 d . . . . .
H1A H 0.022503 0.595977 0.131483 0.038 Uiso 1 1 calc R U . . .
H1B H -0.058980 0.523743 0.106322 0.038 Uiso 1 1 calc R U . . .
C4 C 0.0553(4) 0.3776(3) 0.1326(4) 0.0408(10) Uani 1 1 d . . . . .
H4A H 0.014047 0.331590 0.163455 0.061 Uiso 1 1 calc R U . . .
H4B H 0.112941 0.348429 0.106745 0.061 Uiso 1 1 calc R U . . .
H4C H 0.021635 0.407251 0.075926 0.061 Uiso 1 1 calc R U . . .
C3 C -0.1082(4) 0.6342(3) 0.1875(4) 0.0443(11) Uani 1 1 d . . . . .
H3A H -0.162864 0.603680 0.218418 0.067 Uiso 1 1 calc R U . . .
H3B H -0.128689 0.666049 0.125286 0.067 Uiso 1 1 calc R U . . .
H3C H -0.081556 0.678036 0.236165 0.067 Uiso 1 1 calc R U . . .
C7 C 0.3929(5) 0.5961(4) 0.3805(5) 0.0608(16) Uani 1 1 d . . . . .
C6 C 0.4094(7) 0.4993(6) 0.1876(7) 0.038(2) Uani 0.502(10) 1 d . . P A -1
H6A H 0.371153 0.554814 0.198409 0.046 Uiso 0.502(10) 1 calc R U P A -1
H6B H 0.429046 0.500214 0.114961 0.046 Uiso 0.502(10) 1 calc R U P A -1
C5 C 0.4616(7) 0.5225(7) 0.3567(3) 0.061(4) Uani 0.502(10) 1 d D . P A -1
H5A H 0.431101 0.464176 0.375089 0.073 Uiso 0.502(10) 1 calc R U P A -1
H5B H 0.516677 0.530199 0.403322 0.073 Uiso 0.502(10) 1 calc R U P A -1
C6' C 0.4440(6) 0.4293(6) 0.2401(7) 0.037(2) Uani 0.498(10) 1 d . . P A -2
H6'1 H 0.482239 0.386517 0.198834 0.044 Uiso 0.498(10) 1 calc R U P A -2
H6'2 H 0.439466 0.402779 0.309492 0.044 Uiso 0.498(10) 1 calc R U P A -2
C5' C 0.5447(7) 0.5996(6) 0.2343(7) 0.040(2) Uani 0.498(10) 1 d . . P A -2
C8 C 0.3478(5) 0.4281(5) 0.1966(8) 0.079(2) Uani 1 1 d . . . . .

loop_
_atom_site_aniso_label
_atom_site_aniso_U_11
_atom_site_aniso_U_22
_atom_site_aniso_U_33
_atom_site_aniso_U_23
_atom_site_aniso_U_13
_atom_site_aniso_U_12
Pu1 0.02354(11) 0.01852(11) 0.02227(11) -0.00067(5) -0.00314(7) 0.00040(5)
Cl1 0.0488(6) 0.0239(4) 0.0428(6) -0.0023(4) -0.0052(4) 0.0047(4)
Cl2 0.0298(5) 0.0447(6) 0.0597(7) 0.0175(6) 0.0012(5) -0.0003(4)
Cl3 0.0559(8) 0.0367(6) 0.0265(5) -0.0034(3) -0.0127(5) 0.0108(4)
N2 0.047(3) 0.031(3) 0.063(4) 0.000 -0.026(3) 0.000
N1 0.0230(19) 0.025(2) 0.025(2) 0.000 -0.0014(15) 0.000
C2 0.0322(18) 0.0329(19) 0.0314(19) 0.0001(15) 0.0015(15) 0.0072(15)
C1 0.0348(19) 0.0311(19) 0.0296(18) 0.0018(14) -0.0035(15) 0.0032(15)
C4 0.053(3) 0.038(2) 0.032(2) -0.0051(17) -0.0019(19) 0.012(2)
C3 0.041(2) 0.039(2) 0.053(3) 0.003(2) -0.006(2) 0.0108(19)
C7 0.081(4) 0.043(3) 0.058(3) 0.003(3) -0.024(3) 0.007(3)
C6 0.043(5) 0.034(4) 0.037(4) 0.006(3) -0.011(4) -0.008(3)
C5 0.044(5) 0.028(4) 0.111(11) -0.003(5) -0.037(6) 0.005(4)
C6' 0.034(4) 0.038(4) 0.038(4) 0.011(4) -0.003(3) 0.003(3)
C5' 0.046(5) 0.033(4) 0.041(5) -0.003(3) 0.009(4) -0.016(4)
C8 0.043(3) 0.064(4) 0.130(7) -0.023(4) -0.032(4) -0.002(3)

loop_
_atom_type_symbol
_atom_type_description
_atom_type_scat_dispersion_real
_atom_type_scat_dispersion_imag
_atom_type_scat_source
C C 0.0033 0.0016 'International Tables Vol C Tables 4.2.6.8 and 6.1.1.4'
H H 0.0000 0.0000 'International Tables Vol C Tables 4.2.6.8 and 6.1.1.4'
N N 0.0061 0.0033 'International Tables Vol C Tables 4.2.6.8 and 6.1.1.4'
Cl Cl 0.1484 0.1585 'International Tables Vol C Tables 4.2.6.8 and 6.1.1.4'
Pu Pu -9.4100 4.3056 'International Tables Vol C Tables 4.2.6.8 and 6.1.1.4'

loop_
_geom_angle_atom_site_label_1
_geom_angle_atom_site_label_2
_geom_angle_atom_site_label_3
_geom_angle
_geom_angle_site_symmetry_1
_geom_angle_site_symmetry_3
_geom_angle_publ_flag
Cl3 Pu1 Cl3 180.0 7_666 . ?
Cl3 Pu1 Cl2 90.81(5) 7_666 7_666 ?
Cl3 Pu1 Cl2 89.19(5) . 7_666 ?
Cl3 Pu1 Cl2 89.19(5) 7_666 . ?
Cl3 Pu1 Cl2 90.81(5) . . ?
Cl2 Pu1 Cl2 180.0 7_666 . ?
Cl3 Pu1 Cl1 88.68(3) 7_666 . ?
Cl3 Pu1 Cl1 91.32(3) . . ?
Cl2 Pu1 Cl1 90.78(4) 7_666 . ?
Cl2 Pu1 Cl1 89.22(4) . . ?
Cl3 Pu1 Cl1 91.33(3) 7_666 7_666 ?
Cl3 Pu1 Cl1 88.67(3) . 7_666 ?
Cl2 Pu1 Cl1 89.22(4) 7_666 7_666 ?
Cl2 Pu1 Cl1 90.78(4) . 7_666 ?
Cl1 Pu1 Cl1 180.00(6) . 7_666 ?
C5' N2 C6' 165.2(5) . . ?
C5 N2 C6 101.8(5) . . ?
C2 N1 C2 111.9(5) 2 . ?
C2 N1 C1 107.5(2) 2 2 ?
C2 N1 C1 109.3(2) . 2 ?
C2 N1 C1 109.3(2) 2 . ?
C2 N1 C1 107.5(2) . . ?
C1 N1 C1 111.4(4) 2 . ?
N1 C2 C4 114.6(3) . . ?
N1 C2 H2A 108.6 . . ?
C4 C2 H2A 108.6 . . ?
N1 C2 H2B 108.6 . . ?
C4 C2 H2B 108.6 . . ?
H2A C2 H2B 107.6 . . ?
C3 C1 N1 114.5(3) . . ?
C3 C1 H1A 108.6 . . ?
N1 C1 H1A 108.6 . . ?
C3 C1 H1B 108.6 . . ?
N1 C1 H1B 108.6 . . ?
H1A C1 H1B 107.6 . . ?
C2 C4 H4A 109.5 . . ?
C2 C4 H4B 109.5 . . ?
H4A C4 H4B 109.5 . . ?
C2 C4 H4C 109.5 . . ?
H4A C4 H4C 109.5 . . ?
H4B C4 H4C 109.5 . . ?
C1 C3 H3A 109.5 . . ?
C1 C3 H3B 109.5 . . ?
H3A C3 H3B 109.5 . . ?
C1 C3 H3C 109.5 . . ?
H3A C3 H3C 109.5 . . ?
H3B C3 H3C 109.5 . . ?
C8 C6 N2 125.6(7) . . ?
C8 C6 H6A 105.9 . . ?
N2 C6 H6A 105.9 . . ?
C8 C6 H6B 105.9 . . ?
N2 C6 H6B 105.9 . . ?
H6A C6 H6B 106.2 . . ?
C7 C5 N2 120.2(6) . . ?
C7 C5 H5A 107.3 . . ?
N2 C5 H5A 107.3 . . ?
C7 C5 H5B 107.3 . . ?
N2 C5 H5B 107.3 . . ?
H5A C5 H5B 106.9 . . ?
C8 C6' N2 122.8(7) . . ?
C8 C6' H6'1 106.6 . . ?
N2 C6' H6'1 106.6 . . ?
C8 C6' H6'2 106.6 . . ?
N2 C6' H6'2 106.6 . . ?
H6'1 C6' H6'2 106.6 . . ?

loop_
_geom_bond_atom_site_label_1
_geom_bond_atom_site_label_2
_geom_bond_distance
_geom_bond_site_symmetry_2
_geom_bond_publ_flag
Pu1 Cl3 2.5856(13) 7_666 ?
Pu1 Cl3 2.5857(13) . ?
Pu1 Cl2 2.6014(11) 7_666 ?
Pu1 Cl2 2.6014(11) . ?
Pu1 Cl1 2.6100(10) . ?
Pu1 Cl1 2.6100(10) 7_666 ?
N2 C5' 1.445(10) . ?
N2 C6' 1.461(10) . ?
N2 C5 1.505(2) . ?
N2 C6 1.523(9) . ?
N1 C2 1.516(5) 2 ?
N1 C2 1.516(5) . ?
N1 C1 1.525(5) 2 ?
N1 C1 1.525(5) . ?
C2 C4 1.520(6) . ?
C2 H2A 0.9900 . ?
C2 H2B 0.9900 . ?
C1 C3 1.521(6) . ?
C1 H1A 0.9900 . ?
C1 H1B 0.9900 . ?
C4 H4A 0.9800 . ?
C4 H4B 0.9800 . ?
C4 H4C 0.9800 . ?
C3 H3A 0.9800 . ?
C3 H3B 0.9800 . ?
C3 H3C 0.9800 . ?
C7 C5 1.487(10) . ?
C6 C8 1.366(11) . ?
C6 H6A 0.9900 . ?
C6 H6B 0.9900 . ?
C5 H5A 0.9900 . ?
C5 H5B 0.9900 . ?
C6' C8 1.467(10) . ?
C6' H6'1 0.9900 . ?
C6' H6'2 0.9900 . ?
